data_4132698
loop_
_publ_author_name
'Yu, Meng'
'Bouley, Bailey S.'
'Xie, Da'
'Enriquez, Jos\'e S'
'Que, Emily L.'

_publ_section_title
;
 <sup>19</sup>F PARASHIFT Probes for Magnetic Resonance Detection of
 H<sub>2</sub>O<sub>2</sub> and Peroxidase Activity.
;
_journal_issue 33
_journal_name_full 'Journal of the American Chemical Society'
_journal_page_first 10546
_journal_page_last 10552
_journal_paper_doi 10.1021/jacs.8b05685
_journal_volume 140
_journal_year 2018
_chemical_formula_moiety '2 C22 H29 N8 O2 F9, 2 Co, 2 H2 O, 2 C2 H3 N, 2 Cl, Co Cl4'
_chemical_formula_sum 'C48 H66 Cl6 Co3 F18 N18 O6'
_chemical_formula_weight 1722.67
_space_group_crystal_system monoclinic
_space_group_IT_number 15
_space_group_name_Hall '-I 2ya'
_space_group_name_H-M_alt 'I 1 2/a 1'
_atom_sites_solution_hydrogens mixed
_audit_creation_method SHELXL-2016/6
_cell_angle_alpha 90
_cell_angle_beta 90.245(6)
_cell_angle_gamma 90
_cell_formula_units_Z 4
_cell_length_a 18.1594(13)
_cell_length_b 7.9412(4)
_cell_length_c 47.787(4)
_cell_measurement_reflns_used 4534
_cell_measurement_temperature 100(2)
_cell_measurement_theta_max 75.0
_cell_measurement_theta_min 4.86
_cell_volume 6891.2(8)
_computing_cell_refinement 'CrysAlisPro V 1.171.38.43f, Agilent Technologies'
_computing_data_collection 'CrysAlisPro V 1.171.38.43f, Agilent Technologies'
_computing_data_reduction 'CrysAlisPro V 1.171.38.43f, Agilent Technologies'
_computing_molecular_graphics 'XP SHELXTL/PC, Siemens Analytical'
_computing_publication_material 'Shelxl-2016/6, Sheldrick, G. M.'
_computing_structure_refinement 'Shelxl-2016/6, Sheldrick, G. M.'
_computing_structure_solution
;

SHELXT. Sheldrick, G. M. (2015). Acta Cryst. A71, 3-8. 
;
_diffrn_ambient_temperature 100(2)
_diffrn_measured_fraction_theta_full 0.999
_diffrn_measured_fraction_theta_max 0.982
_diffrn_measurement_device_type 'Agilent SuperNova with Atlas S2 CCD'
_diffrn_measurement_method \w-scans
_diffrn_radiation_type CuK\a
_diffrn_radiation_wavelength 1.54184
_diffrn_reflns_av_R_equivalents 0.0974
_diffrn_reflns_av_unetI/netI 0.0834
_diffrn_reflns_Laue_measured_fraction_full 0.999
_diffrn_reflns_Laue_measured_fraction_max 0.982
_diffrn_reflns_limit_h_max 22
_diffrn_reflns_limit_h_min -17
_diffrn_reflns_limit_k_max 9
_diffrn_reflns_limit_k_min -9
_diffrn_reflns_limit_l_max 56
_diffrn_reflns_limit_l_min -59
_diffrn_reflns_number 24622
_diffrn_reflns_point_group_measured_fraction_full 0.999
_diffrn_reflns_point_group_measured_fraction_max 0.982
_diffrn_reflns_theta_full 67.684
_diffrn_reflns_theta_max 75.925
_diffrn_reflns_theta_min 3.700
_diffrn_source 'sealed microfocus tube'
_exptl_absorpt_coefficient_mu 8.701
_exptl_absorpt_correction_T_max 1.00
_exptl_absorpt_correction_T_min 0.373
_exptl_absorpt_correction_type 'Gaussian and multi-scan'
_exptl_absorpt_process_details
;
CrysAlisPro 1.171.38.43f (Rigaku Oxford Diffraction, 2015)
Numerical absorption correction based on gaussian integration over
			a multifaceted crystal model
Empirical absorption correction using spherical harmonics,
 implemented in SCALE3 ABSPACK scaling algorithm.
;
_exptl_crystal_colour green
_exptl_crystal_density_diffrn 1.660
_exptl_crystal_description prism
_exptl_crystal_F_000 3492
_exptl_crystal_size_max 0.20
_exptl_crystal_size_mid 0.079
_exptl_crystal_size_min 0.031
_refine_diff_density_max 1.421
_refine_diff_density_min -0.887
_refine_diff_density_rms 0.114
_refine_ls_extinction_method none
_refine_ls_goodness_of_fit_ref 1.123
_refine_ls_hydrogen_treatment mixed
_refine_ls_matrix_type full
_refine_ls_number_parameters 460
_refine_ls_number_reflns 7054
_refine_ls_number_restraints 300
_refine_ls_restrained_S_all 1.110
_refine_ls_R_factor_all 0.1163
_refine_ls_R_factor_gt 0.0710
_refine_ls_shift/su_max 0.001
_refine_ls_shift/su_mean 0.000
_refine_ls_structure_factor_coef Fsqd
_refine_ls_weighting_details 'w=1/[\s^2^(Fo^2^)+(0.0831P)^2^+20.2143P] where P=(Fo^2^+2Fc^2^)/3'
_refine_ls_weighting_scheme calc
_refine_ls_wR_factor_gt 0.1717
_refine_ls_wR_factor_ref 0.2056
_reflns_Friedel_coverage 0.000
_reflns_number_gt 4637
_reflns_number_total 7054
_reflns_threshold_expression 'I > 2\s(I)'
_cod_data_source_file ja8b05685_si_001.cif
_cod_data_source_block shelx
_cod_original_cell_volume 6891.1(8)
_cod_original_sg_symbol_H-M 'I 2/a'
_cod_database_code 4132698
_shelx_shelxl_version_number 2016/6
_shelx_space_group_comment
;
The symmetry employed for this shelxl refinement is uniquely defined
by the following loop, which should always be used as a source of
symmetry information in preference to the above space-group names.
They are only intended as comments.
;

loop_
_space_group_symop_operation_xyz
'x, y, z'
'-x+1/2, y, -z'
'x+1/2, y+1/2, z+1/2'
'-x+1, y+1/2, -z+1/2'
'-x, -y, -z'
'x-1/2, -y, z'
'-x+1/2, -y+1/2, -z+1/2'
'x, -y+1/2, z+1/2'

loop_
_atom_site_label
_atom_site_type_symbol
_atom_site_fract_x
_atom_site_fract_y
_atom_site_fract_z
_atom_site_U_iso_or_equiv
_atom_site_adp_type
_atom_site_occupancy
_atom_site_site_symmetry_order
_atom_site_calc_flag
_atom_site_refinement_flags_posn
_atom_site_refinement_flags_adp
_atom_site_refinement_flags_occupancy
C1 C 0.6386(3) 0.6180(8) 0.43728(14) 0.0354(14) Uani 1 1 d . U .
H1 H 0.673399 0.705924 0.434651 0.042 Uiso 1 1 calc R U .
C2 C 0.6248(3) 0.5357(8) 0.46204(13) 0.0329(13) Uani 1 1 d . U .
H2 H 0.647129 0.554235 0.479784 0.039 Uiso 1 1 calc R U .
C3 C 0.5703(3) 0.4188(7) 0.45510(12) 0.0277(12) Uani 1 1 d . U .
C4 C 0.5368(3) 0.2754(8) 0.47147(12) 0.0315(13) Uani 1 1 d . U .
H4A H 0.574317 0.186546 0.474424 0.038 Uiso 1 1 calc R U .
H4B H 0.521011 0.316671 0.490047 0.038 Uiso 1 1 calc R U .
C5 C 0.4047(3) 0.2936(9) 0.46548(13) 0.0342(14) Uani 1 1 d . U .
H5A H 0.413416 0.416580 0.464849 0.041 Uiso 1 1 calc R U .
H5B H 0.393640 0.262568 0.485082 0.041 Uiso 1 1 calc R U .
C6 C 0.3383(3) 0.2504(9) 0.44696(13) 0.0373(14) Uani 1 1 d . U .
H6A H 0.322354 0.133502 0.450791 0.045 Uiso 1 1 calc R U .
H6B H 0.296900 0.326648 0.451504 0.045 Uiso 1 1 calc R U .
C7 C 0.3250(3) 0.4253(8) 0.40443(13) 0.0346(13) Uani 1 1 d . U .
H7A H 0.325307 0.516805 0.418495 0.041 Uiso 1 1 calc R U .
H7B H 0.273388 0.405020 0.398568 0.041 Uiso 1 1 calc R U .
C8 C 0.3704(3) 0.4755(8) 0.37954(13) 0.0329(13) Uani 1 1 d . U .
C9 C 0.3540(4) 0.5766(8) 0.35635(14) 0.0399(15) Uani 1 1 d . U .
H9 H 0.308304 0.627832 0.351738 0.048 Uiso 1 1 calc R U .
C10 C 0.4187(4) 0.5852(8) 0.34179(14) 0.0384(14) Uani 1 1 d . U .
H10 H 0.426369 0.646292 0.324964 0.046 Uiso 1 1 calc R U .
C11 C 0.3316(3) 0.1204(8) 0.40032(13) 0.0354(14) Uani 1 1 d . U .
H11A H 0.338107 0.144225 0.380147 0.042 Uiso 1 1 calc R U .
H11B H 0.278545 0.101066 0.403726 0.042 Uiso 1 1 calc R U .
C12 C 0.3750(3) -0.0378(8) 0.40817(13) 0.0315(13) Uani 1 1 d . U .
H12A H 0.359845 -0.076803 0.426969 0.038 Uiso 1 1 calc R U .
H12B H 0.363923 -0.128633 0.394591 0.038 Uiso 1 1 calc R U .
C13 C 0.4930(3) -0.0715(7) 0.43334(12) 0.0276(12) Uani 1 1 d . U .
H13A H 0.546967 -0.058917 0.431291 0.033 Uiso 1 1 calc R U .
H13B H 0.481849 -0.193100 0.434921 0.033 Uiso 1 1 calc R U .
C14 C 0.4681(3) 0.0185(8) 0.45993(12) 0.0315(13) Uani 1 1 d . U .
H14A H 0.416768 -0.013715 0.464245 0.038 Uiso 1 1 calc R U .
H14B H 0.499716 -0.016610 0.475836 0.038 Uiso 1 1 calc R U .
C15 C 0.4911(3) -0.0650(7) 0.38252(12) 0.0282(12) Uani 1 1 d . U .
H15A H 0.456954 -0.054111 0.366417 0.034 Uiso 1 1 calc R U .
H15B H 0.503973 -0.185452 0.384748 0.034 Uiso 1 1 calc R U .
C16 C 0.5604(3) 0.0379(8) 0.37733(12) 0.0283(12) Uani 1 1 d . U .
C17 C 0.6801(3) 0.0571(8) 0.35466(12) 0.0321(13) Uani 1 1 d . U .
H17A H 0.719932 -0.024766 0.350926 0.038 Uiso 1 1 calc R U .
H17B H 0.696081 0.129590 0.370405 0.038 Uiso 1 1 calc R U .
C18 C 0.6683(3) 0.1656(8) 0.32889(13) 0.0350(14) Uani 1 1 d . U .
H18A H 0.626885 0.244538 0.331813 0.042 Uiso 1 1 calc R U .
H18B H 0.713226 0.231631 0.324777 0.042 Uiso 1 1 calc R U .
C19 C 0.6047(4) 0.0994(9) 0.28442(13) 0.0371(14) Uani 1 1 d . U .
C20 C 0.5238(4) 0.0769(9) 0.29357(14) 0.0427(16) Uani 1 1 d . U .
C21 C 0.6163(5) 0.2844(11) 0.27398(17) 0.0542(19) Uani 1 1 d . U .
C22 C 0.6234(4) -0.0247(10) 0.26067(15) 0.0493(18) Uani 1 1 d . U .
C23 C 0.3272(4) 0.1084(11) 0.31600(15) 0.0501(18) Uani 1 1 d . U .
C24 C 0.2918(5) 0.2559(11) 0.30385(17) 0.058(2) Uani 1 1 d . U .
H24A H 0.247834 0.284317 0.314704 0.087 Uiso 1 1 calc R U .
H24B H 0.277552 0.231686 0.284462 0.087 Uiso 1 1 calc R U .
H24C H 0.326159 0.351028 0.304214 0.087 Uiso 1 1 calc R U .
O1W O 0.7189(3) 0.2327(8) 0.41433(13) 0.0715(17) Uani 1 1 d . U .
N1 N 0.5947(3) 0.5528(7) 0.41756(12) 0.0315(11) Uani 1 1 d . U .
N2 N 0.5524(2) 0.4287(6) 0.42816(10) 0.0275(10) Uani 1 1 d . U .
N3 N 0.4728(3) 0.2039(6) 0.45636(9) 0.0272(10) Uani 1 1 d . U .
N4 N 0.3569(2) 0.2675(6) 0.41696(10) 0.0295(10) Uani 1 1 d . U .
N5 N 0.4408(3) 0.4251(6) 0.37895(10) 0.0309(11) Uani 1 1 d . U .
N6 N 0.4690(3) 0.4929(7) 0.35527(11) 0.0323(11) Uani 1 1 d . U .
N7 N 0.4557(2) -0.0019(6) 0.40818(9) 0.0260(10) Uani 1 1 d . U .
N8 N 0.6137(3) -0.0343(6) 0.36281(11) 0.0295(10) Uani 1 1 d . U .
N9 N 0.3533(4) -0.0082(10) 0.32644(15) 0.0643(19) Uani 1 1 d . U .
O1 O 0.5640(2) 0.1857(5) 0.38555(8) 0.0284(8) Uani 1 1 d . U .
O2 O 0.6518(2) 0.0505(5) 0.30588(9) 0.0342(9) Uani 1 1 d . U .
F1 F 0.5088(2) -0.0866(5) 0.29713(9) 0.0499(10) Uani 1 1 d . U .
F2 F 0.5097(2) 0.1541(5) 0.31770(8) 0.0464(10) Uani 1 1 d . U .
F3 F 0.4760(2) 0.1351(6) 0.27447(9) 0.0527(10) Uani 1 1 d . U .
F4 F 0.5808(3) 0.3955(5) 0.28986(10) 0.0618(12) Uani 1 1 d . U .
F5 F 0.5939(3) 0.3029(6) 0.24774(9) 0.0654(13) Uani 1 1 d . U .
F6 F 0.6882(3) 0.3225(6) 0.27483(10) 0.0649(13) Uani 1 1 d . U .
F7 F 0.5727(2) -0.0233(6) 0.24010(9) 0.0593(12) Uani 1 1 d . U .
F8 F 0.6879(2) 0.0168(7) 0.24931(10) 0.0698(14) Uani 1 1 d . U .
F9 F 0.6286(2) -0.1814(5) 0.26971(9) 0.0539(11) Uani 1 1 d . U .
Cl1 Cl 0.63886(8) -0.42040(18) 0.35372(3) 0.0370(3) Uani 1 1 d . U .
Co1 Co 0.47604(5) 0.26673(11) 0.41144(2) 0.0243(2) Uani 1 1 d . U .
Co2 Co 0.750000 1.14035(18) 0.500000 0.0423(4) Uani 1 2 d S TU P
Cl2 Cl 0.67775(10) 0.9706(3) 0.47373(6) 0.0725(7) Uani 1 1 d . U .
Cl3 Cl 0.82274(9) 1.29967(19) 0.47178(3) 0.0399(4) Uani 1 1 d . U .
H1N H 0.599(3) 0.566(7) 0.4004(13) 0.019(15) Uiso 1 1 d . . .
H8N H 0.615(3) -0.143(7) 0.3579(10) 0.008(12) Uiso 1 1 d . . .
H6N H 0.517(4) 0.500(9) 0.3520(15) 0.05(2) Uiso 1 1 d . . .

loop_
_atom_site_aniso_label
_atom_site_aniso_U_11
_atom_site_aniso_U_22
_atom_site_aniso_U_33
_atom_site_aniso_U_23
_atom_site_aniso_U_13
_atom_site_aniso_U_12
C1 0.024(3) 0.033(3) 0.049(4) -0.013(3) 0.000(2) -0.003(2)
C2 0.023(3) 0.039(3) 0.036(3) -0.011(3) -0.006(2) 0.000(2)
C3 0.020(2) 0.025(3) 0.038(3) -0.008(2) -0.008(2) 0.005(2)
C4 0.033(3) 0.031(3) 0.031(3) 0.003(2) -0.003(2) 0.002(2)
C5 0.023(3) 0.044(3) 0.035(3) -0.011(3) 0.001(2) 0.004(2)
C6 0.024(3) 0.045(4) 0.043(3) -0.008(3) -0.002(2) -0.001(2)
C7 0.024(3) 0.034(3) 0.045(3) -0.003(3) -0.001(2) 0.007(2)
C8 0.029(3) 0.028(3) 0.042(3) -0.004(3) -0.009(2) 0.002(2)
C9 0.034(3) 0.033(3) 0.052(4) 0.000(3) -0.014(3) 0.008(3)
C10 0.040(3) 0.036(3) 0.039(3) 0.002(3) -0.012(3) 0.000(3)
C11 0.021(3) 0.043(3) 0.043(3) -0.002(3) -0.006(2) -0.006(2)
C12 0.026(3) 0.034(3) 0.034(3) -0.004(2) 0.000(2) -0.009(2)
C13 0.029(3) 0.021(3) 0.033(3) -0.001(2) -0.003(2) 0.001(2)
C14 0.029(3) 0.039(3) 0.026(3) -0.005(2) -0.003(2) 0.002(2)
C15 0.029(3) 0.022(3) 0.033(3) 0.000(2) -0.003(2) -0.003(2)
C16 0.021(3) 0.035(3) 0.029(3) -0.002(2) -0.004(2) -0.001(2)
C17 0.022(3) 0.040(3) 0.034(3) -0.005(3) -0.001(2) 0.005(2)
C18 0.025(3) 0.036(3) 0.044(3) -0.005(3) -0.003(2) -0.004(2)
C19 0.037(3) 0.040(3) 0.034(3) -0.007(3) 0.000(2) -0.003(3)
C20 0.038(3) 0.045(4) 0.044(4) 0.004(3) -0.008(3) 0.005(3)
C21 0.054(4) 0.058(4) 0.051(4) 0.012(4) -0.002(3) -0.013(4)
C22 0.045(4) 0.061(5) 0.042(4) -0.015(3) 0.002(3) -0.001(3)
C23 0.037(4) 0.072(5) 0.042(4) 0.011(4) 0.005(3) -0.008(3)
C24 0.058(5) 0.063(5) 0.054(4) 0.010(4) -0.001(4) -0.016(4)
O1W 0.049(3) 0.089(5) 0.076(4) -0.017(3) -0.010(3) 0.010(3)
N1 0.025(2) 0.033(3) 0.036(3) -0.005(2) -0.001(2) -0.001(2)
N2 0.021(2) 0.026(2) 0.036(3) -0.007(2) -0.0031(19) 0.0011(18)
N3 0.029(2) 0.027(2) 0.026(2) 0.0059(19) -0.0046(18) -0.0008(19)
N4 0.019(2) 0.035(3) 0.034(2) -0.005(2) -0.0027(18) -0.0006(19)
N5 0.025(2) 0.033(3) 0.034(2) -0.003(2) -0.0010(19) -0.001(2)
N6 0.028(3) 0.032(3) 0.036(3) -0.005(2) -0.003(2) -0.005(2)
N7 0.022(2) 0.028(2) 0.028(2) -0.0040(19) -0.0005(18) -0.0016(18)
N8 0.024(2) 0.026(3) 0.039(3) -0.004(2) 0.0004(19) 0.0054(19)
N9 0.038(3) 0.087(5) 0.068(4) 0.018(4) 0.010(3) 0.005(4)
O1 0.0223(19) 0.0219(19) 0.041(2) -0.0038(17) 0.0042(16) 0.0008(15)
O2 0.028(2) 0.036(2) 0.038(2) -0.0072(18) -0.0034(17) 0.0015(17)
F1 0.036(2) 0.045(2) 0.068(3) -0.002(2) -0.0027(19) -0.0104(17)
F2 0.0283(18) 0.061(3) 0.050(2) -0.0053(19) 0.0003(16) 0.0027(17)
F3 0.039(2) 0.058(3) 0.061(3) 0.004(2) -0.0155(19) -0.0009(19)
F4 0.071(3) 0.042(2) 0.072(3) 0.005(2) -0.015(2) 0.005(2)
F5 0.076(3) 0.068(3) 0.052(3) 0.013(2) -0.014(2) -0.014(3)
F6 0.053(3) 0.073(3) 0.069(3) 0.017(2) -0.002(2) -0.025(2)
F7 0.058(3) 0.077(3) 0.043(2) -0.011(2) -0.0119(19) -0.008(2)
F8 0.050(3) 0.101(4) 0.058(3) -0.019(3) 0.020(2) -0.016(3)
F9 0.053(3) 0.047(2) 0.062(3) -0.017(2) -0.004(2) 0.0023(19)
Cl1 0.0345(7) 0.0296(7) 0.0467(8) -0.0042(6) 0.0037(6) -0.0006(6)
Co1 0.0159(4) 0.0261(5) 0.0308(5) -0.0032(4) -0.0029(3) 0.0003(3)
Co2 0.0221(7) 0.0208(7) 0.0837(12) 0.000 -0.0133(7) 0.000
Cl2 0.0320(9) 0.0510(11) 0.134(2) -0.0444(12) -0.0088(10) 0.0003(8)
Cl3 0.0424(8) 0.0328(8) 0.0445(8) -0.0019(6) -0.0082(6) 0.0037(6)

loop_
_atom_type_symbol
_atom_type_description
_atom_type_scat_dispersion_real
_atom_type_scat_dispersion_imag
_atom_type_scat_source
C C 0.0181 0.0091 'International Tables Vol C Tables 4.2.6.8 and 6.1.1.4'
H H 0.0000 0.0000 'International Tables Vol C Tables 4.2.6.8 and 6.1.1.4'
N N 0.0311 0.0180 'International Tables Vol C Tables 4.2.6.8 and 6.1.1.4'
O O 0.0492 0.0322 'International Tables Vol C Tables 4.2.6.8 and 6.1.1.4'
F F 0.0727 0.0534 'International Tables Vol C Tables 4.2.6.8 and 6.1.1.4'
Cl Cl 0.3639 0.7018 'International Tables Vol C Tables 4.2.6.8 and 6.1.1.4'
Co Co -2.3653 3.6143 'International Tables Vol C Tables 4.2.6.8 and 6.1.1.4'

loop_
_geom_angle_atom_site_label_1
_geom_angle_atom_site_label_2
_geom_angle_atom_site_label_3
_geom_angle
_geom_angle_site_symmetry_1
_geom_angle_site_symmetry_3
N1 C1 C2 108.1(6) . .
N1 C1 H1 125.9 . .
C2 C1 H1 125.9 . .
C1 C2 C3 104.1(5) . .
C1 C2 H2 127.9 . .
C3 C2 H2 127.9 . .
N2 C3 C2 111.1(5) . .
N2 C3 C4 116.7(5) . .
C2 C3 C4 131.6(5) . .
N3 C4 C3 110.7(5) . .
N3 C4 H4A 109.5 . .
C3 C4 H4A 109.5 . .
N3 C4 H4B 109.5 . .
C3 C4 H4B 109.5 . .
H4A C4 H4B 108.1 . .
N3 C5 C6 112.1(5) . .
N3 C5 H5A 109.2 . .
C6 C5 H5A 109.2 . .
N3 C5 H5B 109.2 . .
C6 C5 H5B 109.2 . .
H5A C5 H5B 107.9 . .
N4 C6 C5 110.9(5) . .
N4 C6 H6A 109.5 . .
C5 C6 H6A 109.5 . .
N4 C6 H6B 109.5 . .
C5 C6 H6B 109.5 . .
H6A C6 H6B 108.0 . .
N4 C7 C8 108.9(5) . .
N4 C7 H7A 109.9 . .
C8 C7 H7A 109.9 . .
N4 C7 H7B 109.9 . .
C8 C7 H7B 109.9 . .
H7A C7 H7B 108.3 . .
N5 C8 C9 110.7(6) . .
N5 C8 C7 117.6(5) . .
C9 C8 C7 131.6(6) . .
C10 C9 C8 104.6(6) . .
C10 C9 H9 127.7 . .
C8 C9 H9 127.7 . .
N6 C10 C9 108.3(6) . .
N6 C10 H10 125.8 . .
C9 C10 H10 125.8 . .
N4 C11 C12 110.9(5) . .
N4 C11 H11A 109.4 . .
C12 C11 H11A 109.4 . .
N4 C11 H11B 109.4 . .
C12 C11 H11B 109.4 . .
H11A C11 H11B 108.0 . .
N7 C12 C11 110.3(5) . .
N7 C12 H12A 109.6 . .
C11 C12 H12A 109.6 . .
N7 C12 H12B 109.6 . .
C11 C12 H12B 109.6 . .
H12A C12 H12B 108.1 . .
N7 C13 C14 111.3(5) . .
N7 C13 H13A 109.4 . .
C14 C13 H13A 109.4 . .
N7 C13 H13B 109.4 . .
C14 C13 H13B 109.4 . .
H13A C13 H13B 108.0 . .
N3 C14 C13 110.5(5) . .
N3 C14 H14A 109.5 . .
C13 C14 H14A 109.5 . .
N3 C14 H14B 109.5 . .
C13 C14 H14B 109.5 . .
H14A C14 H14B 108.1 . .
N7 C15 C16 108.5(4) . .
N7 C15 H15A 110.0 . .
C16 C15 H15A 110.0 . .
N7 C15 H15B 110.0 . .
C16 C15 H15B 110.0 . .
H15A C15 H15B 108.4 . .
O1 C16 N8 122.6(5) . .
O1 C16 C15 120.0(5) . .
N8 C16 C15 117.4(5) . .
N8 C17 C18 112.7(5) . .
N8 C17 H17A 109.1 . .
C18 C17 H17A 109.1 . .
N8 C17 H17B 109.1 . .
C18 C17 H17B 109.1 . .
H17A C17 H17B 107.8 . .
O2 C18 C17 106.5(5) . .
O2 C18 H18A 110.4 . .
C17 C18 H18A 110.4 . .
O2 C18 H18B 110.4 . .
C17 C18 H18B 110.4 . .
H18A C18 H18B 108.6 . .
O2 C19 C22 103.2(5) . .
O2 C19 C20 110.0(5) . .
C22 C19 C20 110.3(6) . .
O2 C19 C21 114.5(6) . .
C22 C19 C21 109.6(6) . .
C20 C19 C21 109.1(6) . .
F2 C20 F1 107.3(6) . .
F2 C20 F3 107.8(5) . .
F1 C20 F3 106.9(6) . .
F2 C20 C19 112.2(6) . .
F1 C20 C19 110.0(6) . .
F3 C20 C19 112.4(6) . .
F5 C21 F4 108.6(7) . .
F5 C21 F6 107.4(6) . .
F4 C21 F6 107.9(7) . .
F5 C21 C19 111.4(6) . .
F4 C21 C19 112.0(6) . .
F6 C21 C19 109.5(7) . .
F9 C22 F8 107.7(6) . .
F9 C22 F7 107.2(6) . .
F8 C22 F7 107.4(6) . .
F9 C22 C19 112.2(6) . .
F8 C22 C19 109.7(6) . .
F7 C22 C19 112.4(6) . .
N9 C23 C24 177.4(8) . .
C23 C24 H24A 109.5 . .
C23 C24 H24B 109.5 . .
H24A C24 H24B 109.5 . .
C23 C24 H24C 109.5 . .
H24A C24 H24C 109.5 . .
H24B C24 H24C 109.5 . .
C1 N1 N2 110.9(5) . .
C1 N1 H1N 127(4) . .
N2 N1 H1N 121(4) . .
C3 N2 N1 105.7(5) . .
C3 N2 Co1 120.1(4) . .
N1 N2 Co1 134.2(4) . .
C4 N3 C14 111.7(4) . .
C4 N3 C5 108.9(5) . .
C14 N3 C5 113.1(5) . .
C4 N3 Co1 111.4(3) . .
C14 N3 Co1 109.8(3) . .
C5 N3 Co1 101.6(3) . .
C6 N4 C11 112.0(5) . .
C6 N4 C7 111.9(5) . .
C11 N4 C7 108.9(5) . .
C6 N4 Co1 110.3(3) . .
C11 N4 Co1 103.8(3) . .
C7 N4 Co1 109.6(3) . .
C8 N5 N6 105.2(5) . .
C8 N5 Co1 116.8(4) . .
N6 N5 Co1 137.9(4) . .
C10 N6 N5 111.2(5) . .
C10 N6 H6N 123(5) . .
N5 N6 H6N 123(5) . .
C15 N7 C13 110.3(4) . .
C15 N7 C12 111.5(4) . .
C13 N7 C12 112.0(4) . .
C15 N7 Co1 108.6(3) . .
C13 N7 Co1 103.3(3) . .
C12 N7 Co1 110.8(3) . .
C16 N8 C17 122.0(5) . .
C16 N8 H8N 125(3) . .
C17 N8 H8N 112(3) . .
C16 O1 Co1 115.6(3) . .
C19 O2 C18 120.4(5) . .
N2 Co1 N5 96.7(2) . .
N2 Co1 O1 84.73(17) . .
N5 Co1 O1 88.72(17) . .
N2 Co1 N7 139.38(19) . .
N5 Co1 N7 119.02(19) . .
O1 Co1 N7 77.82(16) . .
N2 Co1 N4 128.36(18) . .
N5 Co1 N4 77.78(19) . .
O1 Co1 N4 145.09(17) . .
N7 Co1 N4 80.94(18) . .
N2 Co1 N3 77.50(19) . .
N5 Co1 N3 147.98(19) . .
O1 Co1 N3 121.46(17) . .
N7 Co1 N3 80.91(18) . .
N4 Co1 N3 81.51(18) . .
Cl2 Co2 Cl2 106.72(14) . 2_656
Cl2 Co2 Cl3 109.85(8) . .
Cl2 Co2 Cl3 108.90(6) 2_656 .
Cl2 Co2 Cl3 108.90(6) . 2_656
Cl2 Co2 Cl3 109.85(8) 2_656 2_656
Cl3 Co2 Cl3 112.45(10) . 2_656

loop_
_geom_bond_atom_site_label_1
_geom_bond_atom_site_label_2
_geom_bond_distance
_geom_bond_site_symmetry_2
C1 N1 1.337(8) .
C1 C2 1.376(9) .
C1 H1 0.9500 .
C2 C3 1.396(8) .
C2 H2 0.9500 .
C3 N2 1.328(7) .
C3 C4 1.510(8) .
C4 N3 1.480(7) .
C4 H4A 0.9900 .
C4 H4B 0.9900 .
C5 N3 1.494(7) .
C5 C6 1.531(8) .
C5 H5A 0.9900 .
C5 H5B 0.9900 .
C6 N4 1.480(8) .
C6 H6A 0.9900 .
C6 H6B 0.9900 .
C7 N4 1.504(8) .
C7 C8 1.504(9) .
C7 H7A 0.9900 .
C7 H7B 0.9900 .
C8 N5 1.341(7) .
C8 C9 1.399(9) .
C9 C10 1.368(9) .
C9 H9 0.9500 .
C10 N6 1.335(8) .
C10 H10 0.9500 .
C11 N4 1.485(8) .
C11 C12 1.528(9) .
C11 H11A 0.9900 .
C11 H11B 0.9900 .
C12 N7 1.493(7) .
C12 H12A 0.9900 .
C12 H12B 0.9900 .
C13 N7 1.484(7) .
C13 C14 1.528(8) .
C13 H13A 0.9900 .
C13 H13B 0.9900 .
C14 N3 1.484(8) .
C14 H14A 0.9900 .
C14 H14B 0.9900 .
C15 N7 1.475(7) .
C15 C16 1.521(8) .
C15 H15A 0.9900 .
C15 H15B 0.9900 .
C16 O1 1.240(7) .
C16 N8 1.325(7) .
C17 N8 1.460(7) .
C17 C18 1.517(9) .
C17 H17A 0.9900 .
C17 H17B 0.9900 .
C18 O2 1.460(7) .
C18 H18A 0.9900 .
C18 H18B 0.9900 .
C19 O2 1.388(8) .
C19 C22 1.542(9) .
C19 C20 1.546(9) .
C19 C21 1.566(10) .
C20 F2 1.332(8) .
C20 F1 1.338(8) .
C20 F3 1.338(8) .
C21 F5 1.325(9) .
C21 F4 1.331(10) .
C21 F6 1.342(9) .
C22 F9 1.320(9) .
C22 F8 1.336(8) .
C22 F7 1.343(8) .
C23 N9 1.153(10) .
C23 C24 1.455(12) .
C24 H24A 0.9800 .
C24 H24B 0.9800 .
C24 H24C 0.9800 .
N1 N2 1.349(7) .
N1 H1N 0.83(6) .
N2 Co1 2.051(5) .
N3 Co1 2.205(5) .
N4 Co1 2.180(5) .
N5 N6 1.356(7) .
N5 Co1 2.096(5) .
N6 H6N 0.88(7) .
N7 Co1 2.171(5) .
N8 H8N 0.89(5) .
O1 Co1 2.124(4) .
Co2 Cl2 2.258(2) .
Co2 Cl2 2.258(2) 2_656
Co2 Cl3 2.2757(18) .
Co2 Cl3 2.2758(18) 2_656

loop_
_geom_hbond_atom_site_label_D
_geom_hbond_atom_site_label_H
_geom_hbond_atom_site_label_A
_geom_hbond_distance_DH
_geom_hbond_distance_HA
_geom_hbond_distance_DA
_geom_hbond_angle_DHA
_geom_hbond_site_symmetry_A
N1 H1N Cl1 0.83(6) 2.36(6) 3.165(6) 166(5) 1_565
N8 H8N Cl1 0.89(5) 2.25(6) 3.130(5) 167(5) .
N6 H6N Cl1 0.88(7) 2.30(7) 3.162(5) 163(7) 1_565

loop_
_geom_torsion_atom_site_label_1
_geom_torsion_atom_site_label_2
_geom_torsion_atom_site_label_3
_geom_torsion_atom_site_label_4
_geom_torsion
N1 C1 C2 C3 0.3(7)
C1 C2 C3 N2 0.2(6)
C1 C2 C3 C4 171.6(6)
N2 C3 C4 N3 -17.5(7)
C2 C3 C4 N3 171.5(6)
N3 C5 C6 N4 -49.2(7)
N4 C7 C8 N5 -25.4(7)
N4 C7 C8 C9 158.5(6)
N5 C8 C9 C10 -0.3(7)
C7 C8 C9 C10 176.0(6)
C8 C9 C10 N6 1.0(7)
N4 C11 C12 N7 -48.9(6)
N7 C13 C14 N3 -49.7(6)
N7 C15 C16 O1 -28.6(7)
N7 C15 C16 N8 154.4(5)
N8 C17 C18 O2 -64.1(6)
O2 C19 C20 F2 53.2(7)
C22 C19 C20 F2 166.4(6)
C21 C19 C20 F2 -73.2(7)
O2 C19 C20 F1 -66.2(7)
C22 C19 C20 F1 47.1(8)
C21 C19 C20 F1 167.5(5)
O2 C19 C20 F3 174.9(5)
C22 C19 C20 F3 -71.9(8)
C21 C19 C20 F3 48.5(8)
O2 C19 C21 F5 154.5(6)
C22 C19 C21 F5 39.2(8)
C20 C19 C21 F5 -81.7(8)
O2 C19 C21 F4 -83.7(7)
C22 C19 C21 F4 161.0(6)
C20 C19 C21 F4 40.1(8)
O2 C19 C21 F6 35.9(8)
C22 C19 C21 F6 -79.4(7)
C20 C19 C21 F6 159.7(6)
O2 C19 C22 F9 45.3(7)
C20 C19 C22 F9 -72.2(7)
C21 C19 C22 F9 167.6(6)
O2 C19 C22 F8 -74.4(7)
C20 C19 C22 F8 168.1(6)
C21 C19 C22 F8 48.0(8)
O2 C19 C22 F7 166.1(6)
C20 C19 C22 F7 48.6(8)
C21 C19 C22 F7 -71.5(8)
C2 C1 N1 N2 -0.6(7)
C2 C3 N2 N1 -0.5(6)
C4 C3 N2 N1 -173.3(5)
C2 C3 N2 Co1 178.0(4)
C4 C3 N2 Co1 5.1(6)
C1 N1 N2 C3 0.7(6)
C1 N1 N2 Co1 -177.5(4)
C3 C4 N3 C14 143.6(5)
C3 C4 N3 C5 -90.8(5)
C3 C4 N3 Co1 20.5(6)
C13 C14 N3 C4 -104.7(5)
C13 C14 N3 C5 132.0(5)
C13 C14 N3 Co1 19.3(5)
C6 C5 N3 C4 169.2(5)
C6 C5 N3 C14 -65.9(7)
C6 C5 N3 Co1 51.6(6)
C5 C6 N4 C11 133.2(5)
C5 C6 N4 C7 -104.2(6)
C5 C6 N4 Co1 18.1(6)
C12 C11 N4 C6 -67.8(6)
C12 C11 N4 C7 167.9(5)
C12 C11 N4 Co1 51.3(5)
C8 C7 N4 C6 155.3(5)
C8 C7 N4 C11 -80.3(6)
C8 C7 N4 Co1 32.6(6)
C9 C8 N5 N6 -0.5(7)
C7 C8 N5 N6 -177.4(5)
C9 C8 N5 Co1 -178.5(4)
C7 C8 N5 Co1 4.6(7)
C9 C10 N6 N5 -1.4(7)
C8 N5 N6 C10 1.2(7)
Co1 N5 N6 C10 178.5(5)
C16 C15 N7 C13 -80.1(5)
C16 C15 N7 C12 154.8(5)
C16 C15 N7 Co1 32.5(5)
C14 C13 N7 C15 168.4(5)
C14 C13 N7 C12 -66.8(6)
C14 C13 N7 Co1 52.5(5)
C11 C12 N7 C15 -101.5(5)
C11 C12 N7 C13 134.3(5)
C11 C12 N7 Co1 19.6(5)
O1 C16 N8 C17 -1.9(9)
C15 C16 N8 C17 175.0(5)
C18 C17 N8 C16 -80.7(7)
N8 C16 O1 Co1 -174.8(4)
C15 C16 O1 Co1 8.4(7)
C22 C19 O2 C18 160.9(5)
C20 C19 O2 C18 -81.4(7)
C21 C19 O2 C18 41.9(8)
C17 C18 O2 C19 147.6(5)
